data_1530641
loop_
_publ_author_name
'Remy, F.'
'Monnereau, O.'
'Casalot, A.'
'Galy, J.'
'Dahan, F.'

_publ_section_title
;
 Titane a valence mixte, un nouvel oxyde ternaire: Al2 Ti7 O15
;
_journal_name_full 'Journal of Solid State Chemistry'
_journal_page_first 167
_journal_page_last 177
_journal_volume 76
_journal_year 1988
_chemical_formula_sum 'Al2 O15 Ti7'
_chemical_name_systematic 'Al2 Ti7 O15'
_space_group_IT_number 12
_symmetry_space_group_name_Hall '-C 2y'
_symmetry_space_group_name_H-M 'C 1 2/m 1'
_cell_angle_alpha 90
_cell_angle_beta 98.66
_cell_angle_gamma 90
_cell_formula_units_Z 2
_cell_length_a 17.674
_cell_length_b 2.9737
_cell_length_c 9.358
_cell_volume 486.223
_citation_journal_id_ASTM JSSCBI
_cod_data_source_file Remy_JSSCBI_1988_1644.cif
_cod_data_source_block Al2O15Ti7
_cod_original_cell_volume 486.2228
_cod_database_code 1530641

loop_
_symmetry_equiv_pos_as_xyz
x,y,z
-x,y,-z
-x,-y,-z
x,-y,z
x+1/2,y+1/2,z
-x+1/2,y+1/2,-z
-x+1/2,-y+1/2,-z
x+1/2,-y+1/2,z

loop_
_atom_site_label
_atom_site_type_symbol
_atom_site_fract_x
_atom_site_fract_y
_atom_site_fract_z
_atom_site_occupancy
_atom_site_U_iso_or_equiv
Ti1 Ti+3 0.5 0.5 0 1 0.0
O1 O-2 0.5095 0.5 0.2142 1 0.0
Ti2 Ti+3 0.17992 0.5 0.05163 1 0.0
O8 O-2 0.2736 0.5 0.3978 1 0.0
Ti4 Ti+3 0.5102 0 0.35083 1 0.0
Al1 Al+3 0.34131 0.5 0.27446 1 0.0
O5 O-2 0.0746 0.5 0.0083 1 0.0
O6 O-2 0.2998 0.5 0.0876 1 0.0
O4 O-2 0.5 0.5 0.5 1 0.0
O3 O-2 0.1217 0.5 0.3932 1 0.0
O7 O-2 0.393 0 0.3032 1 0.0
O2 O-2 0.1872 0 0.1847 1 0.0
Ti3 Ti+3 0.18926 0 0.38306 1 0.0
